data_7057134
loop_
_publ_author_name
'Pramanik, Koushik'
'Malpaharia, Pijush'
'Colacio, Enrique'
'Das, Babulal'
'Chandra, Swapan K.'

_publ_section_title
;
 Octadentate flexible ligands as a platform for a variety of homo and
 heterometallic complexes containing diphenoxido and phenoxido/azido
 bridging groups: synthesis, structure and magnetic properties
;
_journal_issue 8
_journal_name_full 'New Journal of Chemistry'
_journal_page_first 6332
_journal_paper_doi 10.1039/C7NJ05112C
_journal_volume 42
_journal_year 2018
_chemical_formula_sum 'C58 H68 Cl N13 Ni4 O22'
_chemical_formula_weight 1569.54
_space_group_IT_number 60
_space_group_name_Hall '-P 2n 2ab'
_space_group_name_H-M_alt 'P b c n'
_symmetry_cell_setting Orthohombic
_symmetry_space_group_name_Hall '-P 2n 2ab'
_symmetry_space_group_name_H-M 'P b c n'
_atom_sites_solution_hydrogens geom
_atom_sites_solution_primary direct
_atom_sites_solution_secondary difmap
_audit_creation_method SHELXL-97
_audit_update_record
;
2017-08-31 deposited with the CCDC.
2018-03-07 downloaded from the CCDC.
;
_cell_angle_alpha 90.00
_cell_angle_beta 90.00
_cell_angle_gamma 90.00
_cell_formula_units_Z 4
_cell_length_a 11.9710(3)
_cell_length_b 17.2506(4)
_cell_length_c 32.9419(7)
_cell_measurement_reflns_used 5724
_cell_measurement_temperature 296(2)
_cell_measurement_theta_max 0.00
_cell_measurement_theta_min 0.00
_cell_volume 6802.7(3)
_computing_cell_refinement 'Bruker SMART'
_computing_data_collection 'Bruker SMART'
_computing_data_reduction 'Bruker SAINT'
_computing_molecular_graphics 'Bruker SHELXTL'
_computing_publication_material 'Bruker SHELXTL'
_computing_structure_refinement 'SHELXL-97 (Sheldrick, 1997)'
_computing_structure_solution 'SHELXS-97 (Sheldrick, 1990)'
_diffrn_ambient_temperature 296(2)
_diffrn_measured_fraction_theta_full 0.993
_diffrn_measured_fraction_theta_max 0.993
_diffrn_measurement_device_type 'CCD area detector'
_diffrn_measurement_method 'phi and omega scans'
_diffrn_radiation_monochromator graphite
_diffrn_radiation_source 'fine-focus sealed tube'
_diffrn_radiation_type MoK\a
_diffrn_radiation_wavelength 0.71073
_diffrn_reflns_av_R_equivalents 0.1034
_diffrn_reflns_av_sigmaI/netI 0.0652
_diffrn_reflns_limit_h_max 15
_diffrn_reflns_limit_h_min -15
_diffrn_reflns_limit_k_max 23
_diffrn_reflns_limit_k_min -22
_diffrn_reflns_limit_l_max 43
_diffrn_reflns_limit_l_min -43
_diffrn_reflns_number 73688
_diffrn_reflns_theta_full 28.32
_diffrn_reflns_theta_max 28.32
_diffrn_reflns_theta_min 1.24
_exptl_absorpt_coefficient_mu 1.213
_exptl_absorpt_correction_type none
_exptl_crystal_colour 'dark green'
_exptl_crystal_density_diffrn 1.532
_exptl_crystal_density_method 'not measured'
_exptl_crystal_description blocks
_exptl_crystal_F_000 3248
_exptl_crystal_size_max 0.30
_exptl_crystal_size_mid 0.20
_exptl_crystal_size_min 0.14
_refine_diff_density_max 0.656
_refine_diff_density_min -0.681
_refine_diff_density_rms 0.086
_refine_ls_extinction_coef 0.00002(7)
_refine_ls_extinction_expression Fc^*^=kFc[1+0.001xFc^2^\l^3^/sin(2\q)]^-1/4^
_refine_ls_extinction_method SHELXL
_refine_ls_goodness_of_fit_ref 1.019
_refine_ls_hydrogen_treatment mixed
_refine_ls_matrix_type full
_refine_ls_number_parameters 454
_refine_ls_number_reflns 8403
_refine_ls_number_restraints 0
_refine_ls_restrained_S_all 1.019
_refine_ls_R_factor_all 0.1331
_refine_ls_R_factor_gt 0.0618
_refine_ls_shift/su_max 0.101
_refine_ls_shift/su_mean 0.005
_refine_ls_structure_factor_coef Fsqd
_refine_ls_weighting_details 'calc w=1/[\s^2^(Fo^2^)+(0.0983P)^2^+1.5518P] where P=(Fo^2^+2Fc^2^)/3'
_refine_ls_weighting_scheme calc
_refine_ls_wR_factor_gt 0.1550
_refine_ls_wR_factor_ref 0.1936
_reflns_number_gt 4479
_reflns_number_total 8403
_reflns_threshold_expression >2sigma(I)
_cod_data_source_file c7nj05112c2.cif
_cod_data_source_block skc-3g_0m
_cod_depositor_comments 'Adding full bibliography for 7057128--7057135.cif.'
_cod_original_sg_symbol_H-M Pbcn
_cod_database_code 7057134

loop_
_symmetry_equiv_pos_as_xyz
'x, y, z'
'-x+1/2, -y+1/2, z+1/2'
'-x, y, -z+1/2'
'x+1/2, -y+1/2, -z'
'-x, -y, -z'
'x-1/2, y-1/2, -z-1/2'
'x, -y, z-1/2'
'-x-1/2, y-1/2, z'

loop_
_atom_site_label
_atom_site_type_symbol
_atom_site_fract_x
_atom_site_fract_y
_atom_site_fract_z
_atom_site_U_iso_or_equiv
_atom_site_adp_type
_atom_site_occupancy
_atom_site_symmetry_multiplicity
_atom_site_calc_flag
_atom_site_refinement_flags
Ni1 Ni 0.28336(5) 0.05954(4) 0.156257(17) 0.0491(2) Uani 1 1 d .
Ni2 Ni 0.36982(4) -0.01248(3) 0.076862(16) 0.04312(18) Uani 1 1 d .
C6 C 0.5000(4) -0.1573(3) 0.06806(18) 0.0631(14) Uani 1 1 d .
C15 C 0.1772(5) 0.1165(5) 0.22885(17) 0.092(2) Uani 1 1 d .
H15A H 0.2161 0.0835 0.2481 0.110 Uiso 1 1 calc R
H15B H 0.1118 0.1375 0.2423 0.110 Uiso 1 1 calc R
C13 C 0.6184(4) 0.0692(4) 0.11427(16) 0.0683(15) Uani 1 1 d .
H13 H 0.6163 0.0300 0.0949 0.082 Uiso 1 1 calc R
C5 C 0.4444(4) -0.1772(3) 0.03145(17) 0.0589(13) Uani 1 1 d .
C7 C 0.3507(4) -0.1349(3) 0.01518(16) 0.0586(13) Uani 1 1 d .
H7 H 0.3213 -0.1526 -0.0093 0.070 Uiso 1 1 calc R
C9 C 0.5264(4) 0.1531(3) 0.16247(15) 0.0582(12) Uani 1 1 d .
C1 C 0.5952(5) -0.2017(3) 0.07845(19) 0.0783(17) Uani 1 1 d .
H1 H 0.6340 -0.1899 0.1021 0.094 Uiso 1 1 calc R
C14 C 0.2525(5) 0.1817(4) 0.21655(19) 0.092(2) Uani 1 1 d .
H14A H 0.2091 0.2227 0.2040 0.111 Uiso 1 1 calc R
H14B H 0.2897 0.2029 0.2402 0.111 Uiso 1 1 calc R
C16 C 0.0478(4) 0.1004(4) 0.16986(16) 0.0753(16) Uani 1 1 d .
H16A H -0.0038 0.1268 0.1879 0.090 Uiso 1 1 calc R
H16B H 0.0080 0.0580 0.1569 0.090 Uiso 1 1 calc R
C11 C 0.7272(5) 0.1626(4) 0.15163(19) 0.0865(19) Uani 1 1 d .
H11 H 0.7955 0.1860 0.1572 0.104 Uiso 1 1 calc R
C10 C 0.6311(5) 0.1869(4) 0.17047(17) 0.0749(16) Uani 1 1 d .
H10 H 0.6353 0.2272 0.1892 0.090 Uiso 1 1 calc R
C4 C 0.4839(5) -0.2403(3) 0.00804(19) 0.0741(16) Uani 1 1 d .
H4 H 0.4461 -0.2543 -0.0155 0.089 Uiso 1 1 calc R
C17 C 0.0886(5) 0.1567(3) 0.13761(16) 0.0712(15) Uani 1 1 d .
H17A H 0.0276 0.1683 0.1192 0.085 Uiso 1 1 calc R
H17B H 0.1109 0.2047 0.1506 0.085 Uiso 1 1 calc R
C8 C 0.4336(5) 0.1793(3) 0.18750(16) 0.0688(14) Uani 1 1 d .
H8 H 0.4476 0.2202 0.2052 0.083 Uiso 1 1 calc R
C12 C 0.7196(4) 0.1025(4) 0.12420(19) 0.0834(19) Uani 1 1 d .
H12 H 0.7844 0.0839 0.1121 0.100 Uiso 1 1 calc R
C3 C 0.5773(6) -0.2814(3) 0.0195(3) 0.093(2) Uani 1 1 d .
H3 H 0.6031 -0.3222 0.0037 0.112 Uiso 1 1 calc R
C2 C 0.6317(6) -0.2615(4) 0.0546(2) 0.095(2) Uani 1 1 d .
H2 H 0.6948 -0.2892 0.0624 0.113 Uiso 1 1 calc R
N2 N 0.3043(3) -0.0756(2) 0.03097(12) 0.0494(9) Uani 1 1 d .
N1 N 0.3360(3) 0.1517(3) 0.18753(12) 0.0634(11) Uani 1 1 d .
O1 O 0.4692(3) -0.1014(2) 0.09257(11) 0.0653(9) Uani 1 1 d .
N3 N 0.1412(4) 0.0693(3) 0.19351(13) 0.0670(12) Uani 1 1 d .
N4 N 0.1847(3) 0.1259(2) 0.11373(11) 0.0485(9) Uani 1 1 d .
C18 C 0.2174(4) -0.0357(3) 0.00779(15) 0.0593(13) Uani 1 1 d .
H18A H 0.1444 -0.0501 0.0181 0.071 Uiso 1 1 calc R
H18B H 0.2216 -0.0509 -0.0205 0.071 Uiso 1 1 calc R
C19 C 0.2331(4) 0.0518(3) 0.01146(13) 0.0535(12) Uani 1 1 d .
H19A H 0.2963 0.0678 -0.0050 0.064 Uiso 1 1 calc R
H19B H 0.1671 0.0780 0.0013 0.064 Uiso 1 1 calc R
O3 O 0.4234(2) 0.06030(18) 0.12248(9) 0.0498(7) Uani 1 1 d .
O2 O 0.2548(2) -0.03801(18) 0.12255(9) 0.0474(7) Uani 1 1 d .
C20 C 0.5187(4) 0.0932(3) 0.13268(13) 0.0515(11) Uani 1 1 d .
C22 C 0.2979(4) 0.1546(3) 0.05587(15) 0.0550(12) Uani 1 1 d .
H22A H 0.2739 0.1841 0.0324 0.066 Uiso 1 1 calc R
H22B H 0.3789 0.1537 0.0566 0.066 Uiso 1 1 calc R
C21 C 0.2510(4) 0.1900(3) 0.09490(16) 0.0617(13) Uani 1 1 d .
H21A H 0.3109 0.2065 0.1128 0.074 Uiso 1 1 calc R
H21B H 0.2038 0.2343 0.0889 0.074 Uiso 1 1 calc R
C25 C -0.0179(4) -0.0083(3) 0.07643(15) 0.0619(13) Uani 1 1 d .
H25 H -0.0562 0.0292 0.0617 0.074 Uiso 1 1 calc R
C24 C 0.0917(4) 0.0056(3) 0.08810(14) 0.0496(11) Uani 1 1 d .
C23 C 0.1495(4) -0.0511(3) 0.11047(13) 0.0468(11) Uani 1 1 d .
C26 C 0.0949(5) -0.1194(3) 0.11975(17) 0.0680(14) Uani 1 1 d .
H26 H 0.1317 -0.1576 0.1345 0.082 Uiso 1 1 calc R
C27 C -0.0141(5) -0.1316(4) 0.10726(19) 0.0808(18) Uani 1 1 d .
H27 H -0.0489 -0.1784 0.1134 0.097 Uiso 1 1 calc R
N5 N 0.2526(3) 0.0746(2) 0.05433(10) 0.0426(8) Uani 1 1 d .
C28 C 0.1471(3) 0.0812(3) 0.07806(13) 0.0447(10) Uani 1 1 d .
H28 H 0.0943 0.1131 0.0626 0.054 Uiso 1 1 calc R
C29 C -0.0712(5) -0.0768(4) 0.08617(18) 0.0781(17) Uani 1 1 d .
H29 H -0.1449 -0.0853 0.0784 0.094 Uiso 1 1 calc R
O4 O 0.3602(4) -0.0153(3) 0.20079(12) 0.0877(13) Uani 1 1 d .
H4A H 0.3851 -0.0540 0.1895 0.132 Uiso 1 1 calc R
N8 N 0.5000 0.0000 0.0000 0.0479(12) Uani 1 2 d S
N9 N 0.4901(3) 0.0266(2) 0.03279(13) 0.0586(10) Uani 1 1 d .
Cl1 Cl 0.5000 0.3957(3) 0.2500 0.271(5) Uani 1 2 d S
O6 O 0.0561(10) 0.2821(5) 0.2817(3) 0.260(5) Uani 1 1 d .
O5 O 0.463(5) 0.3389(10) 0.2562(13) 0.67(4) Uani 1 1 d .
O9 O 0.353(4) 0.973(3) 0.2879(10) 1.15(7) Uani 1 1 d .
H4B H 0.437(4) 0.001(3) 0.2248(17) 0.074(15) Uiso 1 1 d .
O10 O 0.531(3) 0.4570(7) 0.2303(5) 0.393(17) Uani 1 1 d .
O7 O 0.3909(14) 0.8443(5) 0.1670(3) 0.257(5) Uani 1 1 d .
O8 O 0.5420(14) 0.8998(10) 0.1688(3) 0.321(8) Uani 1 1 d .
O11 O 0.630(5) 0.3858(11) 0.2735(10) 0.73(4) Uani 1 1 d .
H3N H 0.105(4) 0.022(3) 0.2045(17) 0.070(17) Uiso 1 1 d .

loop_
_atom_site_aniso_label
_atom_site_aniso_U_11
_atom_site_aniso_U_22
_atom_site_aniso_U_33
_atom_site_aniso_U_23
_atom_site_aniso_U_13
_atom_site_aniso_U_12
Ni1 0.0450(3) 0.0635(4) 0.0388(3) -0.0012(3) 0.0037(2) 0.0052(3)
Ni2 0.0396(3) 0.0484(3) 0.0413(3) -0.0025(2) 0.0026(2) 0.0031(2)
C6 0.054(3) 0.051(3) 0.084(4) 0.012(3) 0.019(3) 0.006(2)
C15 0.077(4) 0.157(7) 0.042(3) -0.019(4) 0.012(3) 0.023(4)
C13 0.047(3) 0.097(4) 0.061(3) -0.011(3) 0.001(2) -0.005(3)
C5 0.056(3) 0.043(3) 0.077(4) 0.000(2) 0.018(3) -0.002(2)
C7 0.057(3) 0.053(3) 0.066(3) -0.014(2) 0.009(2) -0.009(2)
C9 0.058(3) 0.067(3) 0.050(3) -0.007(2) -0.006(2) -0.001(2)
C1 0.070(3) 0.078(4) 0.087(4) 0.017(3) 0.013(3) 0.022(3)
C14 0.088(4) 0.123(6) 0.066(4) -0.047(4) 0.007(3) 0.017(4)
C16 0.054(3) 0.113(5) 0.059(3) -0.007(3) 0.011(3) 0.017(3)
C11 0.063(4) 0.121(5) 0.076(4) -0.010(4) -0.006(3) -0.032(4)
C10 0.067(4) 0.098(4) 0.059(3) -0.014(3) -0.008(3) -0.017(3)
C4 0.083(4) 0.045(3) 0.094(4) -0.010(3) 0.036(3) -0.004(3)
C17 0.067(3) 0.082(4) 0.065(3) -0.011(3) 0.000(3) 0.029(3)
C8 0.070(3) 0.077(4) 0.059(3) -0.019(3) -0.009(3) -0.001(3)
C12 0.044(3) 0.122(5) 0.084(4) -0.016(4) -0.002(3) 0.001(3)
C3 0.104(5) 0.050(3) 0.126(6) 0.008(4) 0.052(5) 0.019(3)
C2 0.093(5) 0.081(5) 0.110(6) 0.024(4) 0.036(4) 0.035(4)
N2 0.044(2) 0.050(2) 0.054(2) -0.0075(18) 0.0013(17) -0.0027(17)
N1 0.056(2) 0.088(3) 0.046(2) -0.020(2) 0.0016(19) 0.009(2)
O1 0.062(2) 0.067(2) 0.067(2) -0.0025(19) -0.0009(17) 0.0227(17)
N3 0.058(3) 0.097(4) 0.046(2) 0.007(2) 0.015(2) 0.011(2)
N4 0.052(2) 0.047(2) 0.046(2) -0.0032(17) 0.0050(16) 0.0087(18)
C18 0.049(3) 0.076(3) 0.052(3) -0.019(3) -0.006(2) 0.004(2)
C19 0.058(3) 0.061(3) 0.041(3) 0.004(2) -0.002(2) 0.006(2)
O3 0.0412(16) 0.064(2) 0.0439(17) -0.0114(15) 0.0009(13) -0.0004(15)
O2 0.0414(16) 0.0511(18) 0.0499(17) 0.0052(14) 0.0022(13) 0.0060(13)
C20 0.044(2) 0.067(3) 0.044(3) 0.000(2) -0.0021(19) -0.001(2)
C22 0.065(3) 0.046(3) 0.054(3) 0.011(2) 0.005(2) -0.005(2)
C21 0.077(3) 0.046(3) 0.062(3) -0.002(2) -0.001(3) -0.001(2)
C25 0.037(2) 0.090(4) 0.058(3) -0.001(3) -0.001(2) -0.006(2)
C24 0.043(2) 0.054(3) 0.052(3) 0.003(2) 0.005(2) 0.001(2)
C23 0.045(3) 0.050(3) 0.045(2) 0.000(2) 0.0061(19) -0.005(2)
C26 0.073(4) 0.062(3) 0.068(3) 0.010(3) 0.000(3) -0.014(3)
C27 0.074(4) 0.081(4) 0.087(4) 0.003(3) 0.006(3) -0.033(3)
N5 0.0420(18) 0.049(2) 0.0368(19) 0.0002(16) 0.0032(15) -0.0015(16)
C28 0.042(2) 0.048(2) 0.044(2) 0.001(2) -0.0007(18) 0.0074(18)
C29 0.052(3) 0.109(5) 0.073(4) 0.004(4) -0.001(3) -0.027(3)
O4 0.097(3) 0.112(4) 0.054(2) 0.009(2) -0.007(2) 0.028(3)
N8 0.038(3) 0.061(4) 0.045(3) -0.004(3) 0.003(2) -0.005(2)
N9 0.057(2) 0.072(3) 0.046(2) -0.009(2) 0.0079(19) -0.014(2)
Cl1 0.618(14) 0.067(3) 0.129(3) 0.000 -0.159(6) 0.000
O6 0.377(14) 0.157(7) 0.245(9) -0.022(7) 0.086(10) 0.048(8)
O5 1.05(8) 0.244(16) 0.72(5) 0.29(3) -0.40(5) -0.29(4)
O9 1.36(11) 1.50(12) 0.57(5) -0.40(6) -0.40(5) 1.18(11)
O10 0.58(4) 0.205(10) 0.40(3) 0.127(15) -0.17(4) 0.01(2)
O7 0.435(18) 0.146(7) 0.190(9) 0.005(6) -0.024(10) 0.058(9)
O8 0.392(19) 0.401(19) 0.171(9) -0.008(11) -0.033(11) 0.167(17)
O11 1.54(12) 0.189(17) 0.47(3) 0.04(2) -0.40(6) -0.05(3)

loop_
_atom_type_symbol
_atom_type_description
_atom_type_scat_dispersion_real
_atom_type_scat_dispersion_imag
_atom_type_scat_source
C C 0.0033 0.0016 'International Tables Vol C Tables 4.2.6.8 and 6.1.1.4'
H H 0.0000 0.0000 'International Tables Vol C Tables 4.2.6.8 and 6.1.1.4'
N N 0.0061 0.0033 'International Tables Vol C Tables 4.2.6.8 and 6.1.1.4'
O O 0.0106 0.0060 'International Tables Vol C Tables 4.2.6.8 and 6.1.1.4'
Cl Cl 0.1484 0.1585 'International Tables Vol C Tables 4.2.6.8 and 6.1.1.4'
Ni Ni 0.3393 1.1124 'International Tables Vol C Tables 4.2.6.8 and 6.1.1.4'

loop_
_geom_angle_atom_site_label_1
_geom_angle_atom_site_label_2
_geom_angle_atom_site_label_3
_geom_angle
_geom_angle_site_symmetry_1
_geom_angle_site_symmetry_3
N1 Ni1 O3 91.00(15) . .
N1 Ni1 O2 171.24(14) . .
O3 Ni1 O2 81.05(12) . .
N1 Ni1 N3 83.74(19) . .
O3 Ni1 N3 174.60(18) . .
O2 Ni1 N3 104.28(17) . .
N1 Ni1 O4 89.50(18) . .
O3 Ni1 O4 91.43(15) . .
O2 Ni1 O4 87.04(15) . .
N3 Ni1 O4 89.76(17) . .
N1 Ni1 N4 94.87(16) . .
O3 Ni1 N4 95.37(13) . .
O2 Ni1 N4 89.57(13) . .
N3 Ni1 N4 83.89(15) . .
O4 Ni1 N4 171.85(17) . .
O1 Ni2 N2 90.63(15) . .
O1 Ni2 O3 95.35(13) . .
N2 Ni2 O3 173.92(14) . .
O1 Ni2 O2 92.51(13) . .
N2 Ni2 O2 99.75(14) . .
O3 Ni2 O2 78.93(12) . .
O1 Ni2 N9 90.94(16) . .
N2 Ni2 N9 85.63(15) . .
O3 Ni2 N9 95.34(14) . .
O2 Ni2 N9 173.57(14) . .
O1 Ni2 N5 172.96(14) . .
N2 Ni2 N5 82.35(14) . .
O3 Ni2 N5 91.65(13) . .
O2 Ni2 N5 88.07(12) . .
N9 Ni2 N5 89.17(15) . .
O1 C6 C1 118.5(5) . .
O1 C6 C5 124.7(5) . .
C1 C6 C5 116.9(5) . .
N3 C15 C14 112.0(5) . .
C12 C13 C20 121.5(5) . .
C4 C5 C6 119.5(5) . .
C4 C5 C7 116.5(5) . .
C6 C5 C7 123.9(4) . .
N2 C7 C5 126.4(5) . .
C10 C9 C20 119.0(5) . .
C10 C9 C8 116.4(5) . .
C20 C9 C8 124.4(4) . .
C2 C1 C6 121.8(6) . .
N1 C14 C15 108.6(5) . .
N3 C16 C17 111.1(4) . .
C10 C11 C12 118.1(5) . .
C11 C10 C9 122.4(6) . .
C3 C4 C5 121.1(6) . .
N4 C17 C16 112.9(4) . .
N1 C8 C9 126.2(5) . .
C11 C12 C13 121.8(5) . .
C2 C3 C4 119.3(6) . .
C1 C2 C3 121.4(6) . .
C7 N2 C18 118.4(4) . .
C7 N2 Ni2 124.6(3) . .
C18 N2 Ni2 114.4(3) . .
C8 N1 C14 119.7(5) . .
C8 N1 Ni1 126.3(4) . .
C14 N1 Ni1 113.6(4) . .
C6 O1 Ni2 124.7(3) . .
C16 N3 C15 116.0(5) . .
C16 N3 Ni1 109.6(3) . .
C15 N3 Ni1 105.4(3) . .
C28 N4 C17 111.8(4) . .
C28 N4 C21 102.6(3) . .
C17 N4 C21 111.4(4) . .
C28 N4 Ni1 114.0(3) . .
C17 N4 Ni1 105.6(3) . .
C21 N4 Ni1 111.7(3) . .
N2 C18 C19 109.7(4) . .
N5 C19 C18 110.9(4) . .
C20 O3 Ni1 125.7(3) . .
C20 O3 Ni2 135.9(3) . .
Ni1 O3 Ni2 98.06(12) . .
C23 O2 Ni1 117.2(3) . .
C23 O2 Ni2 116.2(3) . .
Ni1 O2 Ni2 96.17(13) . .
O3 C20 C13 120.0(4) . .
O3 C20 C9 122.8(4) . .
C13 C20 C9 117.2(4) . .
N5 C22 C21 105.5(4) . .
N4 C21 C22 104.3(4) . .
C29 C25 C24 121.4(5) . .
C25 C24 C23 119.3(4) . .
C25 C24 C28 120.5(4) . .
C23 C24 C28 120.1(4) . .
O2 C23 C26 121.5(4) . .
O2 C23 C24 120.1(4) . .
C26 C23 C24 118.4(4) . .
C23 C26 C27 120.7(5) . .
C29 C27 C26 121.4(5) . .
C19 N5 C22 109.6(3) . .
C19 N5 C28 112.7(3) . .
C22 N5 C28 102.7(3) . .
C19 N5 Ni2 104.0(3) . .
C22 N5 Ni2 113.1(3) . .
C28 N5 Ni2 114.8(2) . .
N4 C28 N5 101.5(3) . .
N4 C28 C24 114.4(4) . .
N5 C28 C24 115.0(4) . .
C27 C29 C25 118.8(5) . .
N9 N8 N9 180.0(6) . 5_655
N8 N9 Ni2 124.3(3) . .
O5 Cl1 O5 53(5) . 3_655
O5 Cl1 O10 121(3) . 3_655
O5 Cl1 O10 160(3) 3_655 3_655
O5 Cl1 O10 160(3) . .
O5 Cl1 O10 121(3) 3_655 .
O10 Cl1 O10 70.4(17) 3_655 .
O5 Cl1 O11 68(3) . 3_655
O5 Cl1 O11 101(3) 3_655 3_655
O10 Cl1 O11 92.9(18) 3_655 3_655
O10 Cl1 O11 96.3(17) . 3_655
O5 Cl1 O11 101(3) . .
O5 Cl1 O11 68(3) 3_655 .
O10 Cl1 O11 96.3(17) 3_655 .
O10 Cl1 O11 92.9(18) . .
O11 Cl1 O11 168.7(13) 3_655 .
O5 O5 Cl1 63(3) 3_655 .
O5 O5 O11 111(5) 3_655 3_655
Cl1 O5 O11 74(2) . 3_655
Cl1 O10 O10 54.8(8) . 3_655
O5 O11 Cl1 37.2(15) 3_655 .

loop_
_geom_bond_atom_site_label_1
_geom_bond_atom_site_label_2
_geom_bond_distance
_geom_bond_site_symmetry_2
Ni1 N1 1.996(4) .
Ni1 O3 2.012(3) .
Ni1 O2 2.045(3) .
Ni1 N3 2.105(4) .
Ni1 O4 2.160(4) .
Ni1 N4 2.161(4) .
Ni2 O1 2.008(3) .
Ni2 N2 2.022(4) .
Ni2 O3 2.060(3) .
Ni2 O2 2.087(3) .
Ni2 N9 2.153(4) .
Ni2 N5 2.185(4) .
C6 O1 1.311(6) .
C6 C1 1.415(7) .
C6 C5 1.420(8) .
C15 N3 1.485(7) .
C15 C14 1.497(9) .
C13 C12 1.380(7) .
C13 C20 1.401(6) .
C5 C4 1.416(7) .
C5 C7 1.441(7) .
C7 N2 1.275(6) .
C9 C10 1.408(7) .
C9 C20 1.428(7) .
C9 C8 1.455(7) .
C1 C2 1.368(9) .
C14 N1 1.477(6) .
C16 N3 1.464(7) .
C16 C17 1.520(8) .
C11 C10 1.373(8) .
C11 C12 1.378(9) .
C4 C3 1.377(8) .
C17 N4 1.490(6) .
C8 N1 1.262(7) .
C3 C2 1.371(10) .
N2 C18 1.462(6) .
N4 C28 1.476(5) .
N4 C21 1.496(6) .
C18 C19 1.526(7) .
C19 N5 1.484(5) .
O3 C20 1.318(5) .
O2 C23 1.341(5) .
C22 N5 1.483(6) .
C22 C21 1.531(7) .
C25 C29 1.381(7) .
C25 C24 1.387(6) .
C24 C23 1.406(6) .
C24 C28 1.501(6) .
C23 C26 1.382(6) .
C26 C27 1.384(7) .
C27 C29 1.358(8) .
N5 C28 1.490(5) .
N8 N9 1.179(4) .
N8 N9 1.179(4) 5_655
Cl1 O5 1.09(2) .
Cl1 O5 1.09(2) 3_655
Cl1 O10 1.294(16) 3_655
Cl1 O10 1.294(16) .
Cl1 O11 1.74(4) 3_655
Cl1 O11 1.74(4) .
O5 O5 0.98(11) 3_655
O5 O11 1.68(6) 3_655
O10 O10 1.49(4) 3_655
O11 O5 1.68(6) 3_655
